data_4300077
loop_
_publ_author_name
'Theivanayagam C. Deivaraj'
'Ghee Xiong Lai'
'Jagadese J. Vittal'

_publ_contact_author_address
; Department of Chemistry
  National University of Singapore
  Kent Ridge
  Singapore 119 260
;
_publ_contact_author_email chmjjv@nus.edu.sg
_publ_contact_author_fax '(65) 874 2975'
_publ_contact_author_name 'Jagadese J. Vittal'
_publ_contact_author_phone '(65) 779 1691'
_publ_section_title
;
Chemistry of Thiocarboxylates: Synthesis and Structures of Neutral
Copper(I) Thiocarboxylates with Triphenylphosphine
;
_journal_name_full 'Inorganic Chemistry'
_journal_page_first 1028
_journal_page_last 1034
_journal_paper_doi 10.1021/ic9907314
_journal_volume 39
_journal_year 2000
_chemical_compound_source 'see text'
_chemical_formula_sum 'C76 H66 Cu2 O2 P4 S2'
_chemical_formula_weight 1326.37
_space_group_IT_number 14
_symmetry_cell_setting monoclinic
_symmetry_space_group_name_Hall '-P 2yn'
_symmetry_space_group_name_H-M 'P 1 21/n 1'
_atom_sites_solution_hydrogens geom
_atom_sites_solution_primary direct
_atom_sites_solution_secondary difmap
_audit_creation_method SHELXL
_cell_angle_alpha 90.00
_cell_angle_beta 96.713(1)
_cell_angle_gamma 90.00
_cell_formula_units_Z 4
_cell_length_a 15.2746(2)
_cell_length_b 23.2947(2)
_cell_length_c 19.0518(3)
_cell_measurement_reflns_used 7245
_cell_measurement_temperature 293(2)
_cell_measurement_theta_max 29.28
_cell_measurement_theta_min 1.60
_cell_volume 6732.48(15)
_computing_cell_refinement 'SAINT (Siemens, 1996)'
_computing_data_collection 'SMART (Siemens, 1996)'
_computing_data_reduction 'SAINT (Siemens, 1996)'
_computing_molecular_graphics 'SHELXTL (Siemens, 1996)'
_computing_publication_material 'SHELXTL (Siemens, 1996)'
_computing_structure_refinement 'SHELXTL (Siemens, 1996)'
_computing_structure_solution 'SHELXS-86 (Sheldrick, 1990)'
_diffrn_ambient_temperature 293(2)
_diffrn_measurement_device 'Siemens SMART CCD System'
_diffrn_measurement_method 'frames \w scans'
_diffrn_radiation_monochromator graphite
_diffrn_radiation_source 'fine-focus sealed tube'
_diffrn_radiation_type MoK\a
_diffrn_radiation_wavelength 0.71073
_diffrn_reflns_av_R_equivalents 0.0434
_diffrn_reflns_av_sigmaI/netI 0.0695
_diffrn_reflns_limit_h_max 13
_diffrn_reflns_limit_h_min -20
_diffrn_reflns_limit_k_max 27
_diffrn_reflns_limit_k_min -31
_diffrn_reflns_limit_l_max 23
_diffrn_reflns_limit_l_min -25
_diffrn_reflns_number 40450
_diffrn_reflns_theta_max 29.28
_diffrn_reflns_theta_min 1.60
_exptl_absorpt_coefficient_mu 0.834
_exptl_absorpt_correction_T_max 0.8559
_exptl_absorpt_correction_T_min 0.6722
_exptl_absorpt_correction_type empirical
_exptl_absorpt_process_details 'SADABS (Sheldrick, 1996)'
_exptl_crystal_colour 'bright lemon yellow'
_exptl_crystal_density_diffrn 1.309
_exptl_crystal_density_meas ?
_exptl_crystal_description 'multi-faceted blocks'
_exptl_crystal_F_000 2752
_exptl_crystal_size_max 0.4
_exptl_crystal_size_mid 0.28
_exptl_crystal_size_min 0.23
_refine_diff_density_max 0.704
_refine_diff_density_min -0.427
_refine_diff_density_rms 0.057
_refine_ls_extinction_coef 0.00019(5)
_refine_ls_extinction_expression Fc^*^=kFc[1+0.001xFc^2^\l^3^/sin(2\q)]^-1/4^
_refine_ls_extinction_method SHELXL
_refine_ls_goodness_of_fit_all 1.024
_refine_ls_goodness_of_fit_obs 1.129
_refine_ls_matrix_type full
_refine_ls_number_parameters 736
_refine_ls_number_reflns 16242
_refine_ls_number_restraints 0
_refine_ls_restrained_S_all 1.026
_refine_ls_restrained_S_obs 1.129
_refine_ls_R_factor_all 0.1144
_refine_ls_R_factor_obs 0.0618
_refine_ls_shift/esd_max -0.002
_refine_ls_shift/esd_mean 0.000
_refine_ls_structure_factor_coef Fsqd
_refine_ls_weighting_details 'w=1/[\s^2^(Fo^2^)+(0.0305P)^2^+5.2018P] where P=(Fo^2^+2Fc^2^)/3'
_refine_ls_weighting_scheme calc
_refine_ls_wR_factor_all 0.1160
_refine_ls_wR_factor_obs 0.0996
_reflns_number_observed 10130
_reflns_number_total 16244
_reflns_observed_criterion >2sigma(I)
_cod_depositor_comments
;
The following automatic conversions were performed:

'_exptl_crystal_density_meas' value 'not measured' was changed to '?'
- the value is perceived as not measured.

Automatic conversion script
Id: cif_fix_values 3008 2015-01-20 13:52:24Z robertas 

The following automatic conversions were performed:

'_refine_ls_weighting_scheme' value 'calc
w=1/[\s^2^(Fo^2^)+(0.0305P)^2^+5.2018P] where P=(Fo^2^+2Fc^2^)/3' was
changed to 'calc'. New tag '_refine_ls_weighting_details' was
created. The value of the new tag was set to
'w=1/[\s^2^(Fo^2^)+(0.0305P)^2^+5.2018P] where P=(Fo^2^+2Fc^2^)/3'.

Automatic conversion script
Id: cif_fix_values 3143 2015-03-26 13:38:13Z robertas 
;
_cod_database_code 4300077

loop_
_symmetry_equiv_pos_as_xyz
'x, y, z'
'-x+1/2, y+1/2, -z+1/2'
'-x, -y, -z'
'x-1/2, -y-1/2, z-1/2'

loop_
_atom_site_aniso_label
_atom_site_aniso_U_11
_atom_site_aniso_U_22
_atom_site_aniso_U_33
_atom_site_aniso_U_23
_atom_site_aniso_U_13
_atom_site_aniso_U_12
Cu1 0.0358(2) 0.0411(2) 0.0501(2) -0.0014(2) 0.0050(2) 0.0007(2)
Cu2 0.0355(2) 0.0393(2) 0.0432(2) 0.0050(2) 0.0052(2) 0.0004(2)
P1 0.0360(4) 0.0402(5) 0.0561(5) -0.0025(4) 0.0052(4) -0.0035(4)
P2 0.0398(5) 0.0372(4) 0.0594(5) -0.0045(4) 0.0067(4) -0.0004(4)
P3 0.0356(4) 0.0377(4) 0.0484(5) 0.0007(4) 0.0082(4) -0.0027(3)
P4 0.0401(5) 0.0371(4) 0.0443(5) 0.0053(4) 0.0017(4) -0.0001(4)
S1 0.0465(5) 0.0667(6) 0.0455(5) 0.0139(4) 0.0051(4) 0.0079(4)
S2 0.0431(5) 0.0645(6) 0.0400(5) 0.0038(4) 0.0075(4) 0.0139(4)
O1 0.072(2) 0.074(2) 0.0449(14) -0.0065(13) -0.0139(12) 0.0256(14)
C1 0.038(2) 0.075(2) 0.043(2) -0.001(2) 0.000(2) 0.002(2)
C2 0.096(4) 0.205(6) 0.049(3) 0.008(3) 0.024(2) 0.063(4)
O2 0.055(2) 0.192(4) 0.059(2) -0.043(2) 0.0130(14) 0.013(2)
C3 0.046(2) 0.072(2) 0.044(2) -0.013(2) 0.007(2) -0.012(2)
C4 0.070(3) 0.092(3) 0.039(2) 0.006(2) 0.002(2) -0.003(2)
C1A 0.039(2) 0.040(2) 0.058(2) -0.003(2) 0.009(2) -0.0023(14)
C2A 0.050(2) 0.090(3) 0.062(2) -0.010(2) 0.007(2) -0.019(2)
C3A 0.096(4) 0.105(4) 0.049(2) -0.007(2) 0.007(2) -0.021(3)
C4A 0.086(3) 0.066(3) 0.075(3) 0.000(2) 0.036(3) -0.011(2)
C5A 0.059(3) 0.061(2) 0.095(3) 0.019(2) 0.025(2) -0.001(2)
C6A 0.045(2) 0.060(2) 0.079(3) 0.020(2) 0.007(2) 0.000(2)
C1B 0.050(2) 0.043(2) 0.057(2) -0.006(2) 0.005(2) -0.003(2)
C2B 0.063(3) 0.066(3) 0.133(4) -0.039(3) 0.006(3) -0.013(2)
C3B 0.086(4) 0.071(3) 0.145(5) -0.040(3) -0.004(3) -0.020(3)
C4B 0.120(4) 0.048(2) 0.096(3) -0.023(2) -0.001(3) 0.000(3)
C5B 0.086(3) 0.059(3) 0.080(3) -0.003(2) 0.005(2) 0.019(2)
C6B 0.061(2) 0.049(2) 0.055(2) 0.001(2) 0.003(2) 0.006(2)
C1C 0.038(2) 0.044(2) 0.063(2) 0.002(2) 0.001(2) -0.0066(15)
C2C 0.055(2) 0.058(2) 0.077(3) 0.009(2) 0.013(2) 0.007(2)
C3C 0.061(3) 0.069(3) 0.122(4) 0.021(3) 0.017(3) 0.015(2)
C4C 0.062(3) 0.083(3) 0.114(4) 0.032(3) -0.009(3) 0.008(2)
C5C 0.086(3) 0.096(4) 0.080(3) 0.019(3) -0.016(3) 0.000(3)
C6C 0.069(3) 0.076(3) 0.068(3) -0.003(2) -0.001(2) 0.008(2)
C1E 0.049(2) 0.041(2) 0.069(2) -0.001(2) -0.006(2) 0.004(2)
C2E 0.091(3) 0.048(2) 0.075(3) -0.001(2) -0.008(2) 0.000(2)
C3E 0.095(4) 0.049(2) 0.096(4) 0.007(2) -0.004(3) 0.001(2)
C4E 0.081(3) 0.067(3) 0.087(3) 0.018(3) 0.003(3) 0.021(2)
C5E 0.112(4) 0.084(3) 0.071(3) -0.003(3) -0.023(3) 0.030(3)
C6E 0.089(3) 0.055(2) 0.075(3) -0.007(2) -0.017(2) 0.018(2)
C1F 0.043(2) 0.039(2) 0.055(2) 0.005(2) 0.008(2) -0.0002(14)
C2F 0.048(2) 0.060(2) 0.078(3) -0.001(2) 0.015(2) -0.005(2)
C3F 0.044(2) 0.075(3) 0.118(4) 0.017(3) 0.009(2) -0.011(2)
C4F 0.070(3) 0.074(3) 0.123(4) 0.003(3) -0.022(3) -0.021(3)
C5F 0.082(4) 0.088(3) 0.100(4) -0.035(3) -0.007(3) -0.011(3)
C6F 0.058(2) 0.075(3) 0.072(3) -0.023(2) 0.008(2) -0.007(2)
C1G 0.037(2) 0.046(2) 0.048(2) -0.005(2) 0.0088(14) -0.0049(14)
C2G 0.085(3) 0.090(3) 0.058(3) -0.001(2) 0.015(2) 0.027(3)
C3G 0.137(5) 0.141(5) 0.055(3) -0.007(3) 0.029(3) 0.050(4)
C4G 0.086(3) 0.102(4) 0.080(3) -0.035(3) 0.021(3) 0.024(3)
C5G 0.058(2) 0.057(2) 0.089(3) -0.012(2) 0.013(2) 0.008(2)
C6G 0.054(2) 0.051(2) 0.061(2) -0.003(2) 0.015(2) -0.002(2)
C1H 0.042(2) 0.038(2) 0.052(2) -0.001(2) 0.006(2) -0.0039(14)
C2H 0.054(2) 0.063(2) 0.073(3) -0.026(2) 0.002(2) 0.000(2)
C3H 0.062(3) 0.080(3) 0.095(3) -0.029(3) -0.021(2) 0.006(2)
C4H 0.097(4) 0.063(3) 0.063(3) -0.012(2) -0.015(3) -0.004(2)
C5H 0.098(3) 0.052(2) 0.056(2) -0.008(2) 0.022(2) -0.003(2)
C6H 0.059(2) 0.049(2) 0.056(2) -0.002(2) 0.016(2) -0.003(2)
C1I 0.049(2) 0.040(2) 0.045(2) 0.0033(15) 0.010(2) -0.0060(15)
C2I 0.057(2) 0.049(2) 0.067(2) 0.006(2) 0.006(2) 0.004(2)
C3I 0.084(3) 0.069(3) 0.073(3) 0.010(2) 0.000(2) 0.019(2)
C4I 0.124(4) 0.052(3) 0.072(3) 0.020(2) 0.024(3) 0.010(3)
C5I 0.099(4) 0.063(3) 0.131(4) 0.035(3) 0.023(3) -0.020(3)
C6I 0.063(3) 0.064(3) 0.117(4) 0.030(3) 0.010(3) -0.011(2)
C1J 0.042(2) 0.041(2) 0.044(2) 0.0103(15) 0.0001(15) -0.0049(14)
C2J 0.052(2) 0.071(3) 0.051(2) 0.004(2) 0.003(2) 0.002(2)
C3J 0.055(2) 0.099(3) 0.058(2) 0.006(2) -0.006(2) -0.008(2)
C4J 0.044(2) 0.086(3) 0.085(3) 0.033(3) -0.006(2) -0.001(2)
C5J 0.048(2) 0.059(3) 0.115(4) 0.016(3) 0.004(2) 0.012(2)
C6J 0.049(2) 0.046(2) 0.086(3) 0.005(2) 0.004(2) 0.002(2)
C1K 0.045(2) 0.040(2) 0.050(2) 0.010(2) 0.009(2) 0.0012(14)
C2K 0.047(2) 0.090(3) 0.078(3) 0.036(2) 0.002(2) -0.005(2)
C3K 0.049(3) 0.126(4) 0.121(4) 0.054(3) 0.012(3) -0.006(3)
C4K 0.066(3) 0.135(5) 0.114(4) 0.066(4) 0.034(3) 0.005(3)
C5K 0.078(3) 0.121(4) 0.084(3) 0.058(3) 0.028(3) 0.021(3)
C6K 0.052(2) 0.074(3) 0.060(2) 0.021(2) 0.013(2) 0.013(2)
C1L 0.044(2) 0.045(2) 0.051(2) -0.003(2) -0.001(2) 0.0027(15)
C2L 0.071(3) 0.056(2) 0.078(3) -0.009(2) 0.008(2) -0.007(2)
C3L 0.076(3) 0.070(3) 0.112(4) -0.033(3) 0.011(3) -0.006(2)
C4L 0.074(3) 0.096(4) 0.091(4) -0.048(3) -0.005(3) 0.014(3)
C5L 0.078(3) 0.097(4) 0.057(3) -0.013(2) 0.006(2) 0.022(3)
C6L 0.060(2) 0.063(2) 0.057(2) -0.003(2) 0.007(2) 0.008(2)

loop_
_atom_site_label
_atom_site_type_symbol
_atom_site_fract_x
_atom_site_fract_y
_atom_site_fract_z
_atom_site_U_iso_or_equiv
_atom_site_thermal_displace_type
_atom_site_occupancy
_atom_site_calc_flag
_atom_site_refinement_flags
_atom_site_disorder_group
Cu1 Cu 0.89887(2) 0.19393(2) 0.21960(2) 0.04234(11) Uani 1 d . .
Cu2 Cu 1.13738(2) 0.11372(2) 0.24856(2) 0.03930(10) Uani 1 d . .
P1 P 0.76745(5) 0.14266(4) 0.20716(5) 0.0441(2) Uani 1 d . .
P2 P 0.87272(6) 0.28676(4) 0.25632(5) 0.0454(2) Uani 1 d . .
P3 P 1.25702(5) 0.16575(3) 0.22489(4) 0.0403(2) Uani 1 d . .
P4 P 1.16297(5) 0.01980(3) 0.27959(4) 0.0408(2) Uani 1 d . .
S1 S 0.93902(6) 0.18537(4) 0.10389(4) 0.0529(2) Uani 1 d . .
S2 S 1.01983(6) 0.15775(4) 0.29302(4) 0.0490(2) Uani 1 d . .
O1 O 1.0560(2) 0.10520(11) 0.14770(12) 0.0655(7) Uani 1 d . .
C1 C 1.0176(2) 0.1326(2) 0.0989(2) 0.0523(9) Uani 1 d . .
C2 C 1.0429(3) 0.1190(3) 0.0262(2) 0.116(2) Uani 1 d . .
H2A H 1.0093(3) 0.1427(3) -0.0083(2) 0.173 Uiso 1 calc R .
H2B H 1.0308(3) 0.0794(3) 0.0155(2) 0.173 Uiso 1 calc R .
H2C H 1.1046(3) 0.1264(3) 0.0254(2) 0.173 Uiso 1 calc R .
O2 O 0.9594(2) 0.1793(2) 0.41303(14) 0.1017(12) Uani 1 d . .
C3 C 1.0195(2) 0.1594(2) 0.3844(2) 0.0540(9) Uani 1 d . .
C4 C 1.0981(3) 0.1331(2) 0.4281(2) 0.0674(11) Uani 1 d . .
H4A H 1.1393(3) 0.1195(2) 0.3974(2) 0.101 Uiso 1 calc R .
H4B H 1.0790(3) 0.1015(2) 0.4549(2) 0.101 Uiso 1 calc R .
H4C H 1.1261(3) 0.1614(2) 0.4597(2) 0.101 Uiso 1 calc R .
C1A C 0.7188(2) 0.12059(13) 0.2867(2) 0.0453(8) Uani 1 d . .
C2A C 0.7744(3) 0.1153(2) 0.3486(2) 0.0674(11) Uani 1 d . .
H2A H 0.8340(3) 0.1237(2) 0.3489(2) 0.081 Uiso 1 calc R .
C3A C 0.7425(3) 0.0975(2) 0.4108(2) 0.0833(14) Uani 1 d . .
H3A H 0.7810(3) 0.0940(2) 0.4522(2) 0.100 Uiso 1 calc R .
C4A C 0.6549(3) 0.0853(2) 0.4113(2) 0.0735(12) Uani 1 d . .
H4A H 0.6334(3) 0.0741(2) 0.4529(2) 0.088 Uiso 1 calc R .
C5A C 0.5997(3) 0.0897(2) 0.3502(2) 0.0705(11) Uani 1 d . .
H5A H 0.5403(3) 0.0808(2) 0.3501(2) 0.085 Uiso 1 calc R .
C6A C 0.6303(2) 0.1073(2) 0.2883(2) 0.0615(10) Uani 1 d . .
H6A H 0.5913(2) 0.1102(2) 0.2472(2) 0.074 Uiso 1 calc R .
C1B C 0.7671(2) 0.07428(14) 0.1592(2) 0.0499(8) Uani 1 d . .
C2B C 0.6903(3) 0.0467(2) 0.1315(3) 0.0879(15) Uani 1 d . .
H2B H 0.6360(3) 0.0641(2) 0.1343(3) 0.105 Uiso 1 calc R .
C3B C 0.6940(4) -0.0065(2) 0.0998(3) 0.102(2) Uani 1 d . .
H3B H 0.6420(4) -0.0245(2) 0.0813(3) 0.123 Uiso 1 calc R .
C4B C 0.7724(4) -0.0331(2) 0.0953(2) 0.0890(15) Uani 1 d . .
H4B H 0.7740(4) -0.0690(2) 0.0742(2) 0.107 Uiso 1 calc R .
C5B C 0.8494(3) -0.0064(2) 0.1223(2) 0.0752(12) Uani 1 d . .
H5B H 0.9032(3) -0.0244(2) 0.1194(2) 0.090 Uiso 1 calc R .
C6B C 0.8469(3) 0.04744(15) 0.1538(2) 0.0554(9) Uani 1 d . .
H6B H 0.8992(3) 0.06548(15) 0.1714(2) 0.066 Uiso 1 calc R .
C1C C 0.6795(2) 0.18361(14) 0.1552(2) 0.0488(8) Uani 1 d . .
C2C C 0.6255(2) 0.2202(2) 0.1879(2) 0.0628(10) Uani 1 d . .
H2C H 0.6292(2) 0.2210(2) 0.2370(2) 0.075 Uiso 1 calc R .
C3C C 0.5655(3) 0.2559(2) 0.1477(3) 0.0836(13) Uani 1 d . .
H3C H 0.5301(3) 0.2807(2) 0.1703(3) 0.100 Uiso 1 calc R .
C4C C 0.5583(3) 0.2546(2) 0.0753(3) 0.0880(15) Uani 1 d . .
H4C H 0.5167(3) 0.2772(2) 0.0487(3) 0.106 Uiso 1 calc R .
C5C C 0.6130(3) 0.2197(2) 0.0425(3) 0.0890(14) Uani 1 d . .
H5C H 0.6095(3) 0.2196(2) -0.0065(3) 0.107 Uiso 1 calc R .
C6C C 0.6736(3) 0.1845(2) 0.0817(2) 0.0715(11) Uani 1 d . .
H6C H 0.7106(3) 0.1612(2) 0.0587(2) 0.086 Uiso 1 calc R .
C1D C 0.7879(3) 0.2923(3) 0.3224(3) 0.0653(9) Uiso 0.50 d PG 1
C2D C 0.8024(3) 0.2604(2) 0.3843(3) 0.0653(9) Uiso 0.50 d PG 1
H2D H 0.8535(4) 0.2386(3) 0.3936(4) 0.078 Uiso 0.50 calc PR 1
C3D C 0.7405(3) 0.2609(2) 0.4323(2) 0.0653(9) Uiso 0.50 d PG 1
H3D H 0.7502(5) 0.2395(3) 0.4737(3) 0.078 Uiso 0.50 calc PR 1
C4D C 0.6642(3) 0.2934(2) 0.4185(2) 0.0653(9) Uiso 0.50 d PG 1
H4D H 0.6228(4) 0.2938(3) 0.4506(3) 0.078 Uiso 0.50 calc PR 1
C5D C 0.6497(3) 0.3254(2) 0.3566(3) 0.0653(9) Uiso 0.50 d PG 1
H5D H 0.5986(4) 0.3472(3) 0.3473(4) 0.078 Uiso 0.50 calc PR 1
C6D C 0.7115(4) 0.3249(2) 0.3086(2) 0.0653(9) Uiso 0.50 d PG 1
H6D H 0.7018(5) 0.3463(3) 0.2672(3) 0.078 Uiso 0.50 calc PR 1
C1D' C 0.7766(3) 0.2972(3) 0.3009(3) 0.0612(9) Uiso 0.50 d PG 2
C2D' C 0.7755(3) 0.2664(2) 0.3632(3) 0.0612(9) Uiso 0.50 d PG 2
H2D' H 0.8233(4) 0.2434(3) 0.3798(4) 0.073 Uiso 0.50 calc PR 2
C3D' C 0.7029(3) 0.2698(2) 0.4007(2) 0.0612(9) Uiso 0.50 d PG 2
H3D' H 0.7022(4) 0.2492(3) 0.4425(3) 0.073 Uiso 0.50 calc PR 2
C4D' C 0.6315(3) 0.3041(2) 0.3759(2) 0.0612(9) Uiso 0.50 d PG 2
H4D' H 0.5829(3) 0.3064(3) 0.4011(3) 0.073 Uiso 0.50 calc PR 2
C5D' C 0.6326(3) 0.3350(2) 0.3136(3) 0.0612(9) Uiso 0.50 d PG 2
H5D' H 0.5848(4) 0.3579(3) 0.2970(4) 0.073 Uiso 0.50 calc PR 2
C6D' C 0.7052(3) 0.3315(2) 0.2761(2) 0.0612(9) Uiso 0.50 d PG 2
H6D' H 0.7059(5) 0.3522(3) 0.2344(3) 0.073 Uiso 0.50 calc PR 2
C1E C 0.8462(2) 0.34201(14) 0.1885(2) 0.0542(9) Uani 1 d . .
C2E C 0.8474(3) 0.4006(2) 0.2049(2) 0.0729(12) Uani 1 d . .
H2E H 0.8655(3) 0.4124(2) 0.2510(2) 0.087 Uiso 1 calc R .
C3E C 0.8220(3) 0.4411(2) 0.1538(3) 0.0811(13) Uani 1 d . .
H3E H 0.8218(3) 0.4798(2) 0.1659(3) 0.097 Uiso 1 calc R .
C4E C 0.7974(3) 0.4249(2) 0.0859(3) 0.0792(13) Uani 1 d . .
H4E H 0.7810(3) 0.4525(2) 0.0515(3) 0.095 Uiso 1 calc R .
C5E C 0.7967(3) 0.3678(2) 0.0683(2) 0.092(2) Uani 1 d . .
H5E H 0.7800(3) 0.3567(2) 0.0218(2) 0.110 Uiso 1 calc R .
C6E C 0.8210(3) 0.3265(2) 0.1195(2) 0.0751(12) Uani 1 d . .
H6E H 0.8201(3) 0.2879(2) 0.1069(2) 0.090 Uiso 1 calc R .
C1F C 0.9656(2) 0.32111(13) 0.3101(2) 0.0454(8) Uani 1 d . .
C2F C 1.0484(2) 0.3145(2) 0.2886(2) 0.0612(10) Uani 1 d . .
H2F H 1.0556(2) 0.2910(2) 0.2502(2) 0.073 Uiso 1 calc R .
C3F C 1.1213(3) 0.3427(2) 0.3239(3) 0.0789(13) Uani 1 d . .
H3F H 1.1768(3) 0.3379(2) 0.3092(3) 0.095 Uiso 1 calc R .
C4F C 1.1106(3) 0.3775(2) 0.3802(3) 0.091(2) Uani 1 d . .
H4F H 1.1589(3) 0.3969(2) 0.4033(3) 0.110 Uiso 1 calc R .
C5F C 1.0300(3) 0.3838(2) 0.4024(3) 0.0911(15) Uani 1 d . .
H5F H 1.0234(3) 0.4071(2) 0.4410(3) 0.109 Uiso 1 calc R .
C6F C 0.9573(3) 0.3557(2) 0.3679(2) 0.0683(11) Uani 1 d . .
H6F H 0.9024(3) 0.3603(2) 0.3838(2) 0.082 Uiso 1 calc R .
C1G C 1.3319(2) 0.12556(14) 0.1744(2) 0.0434(8) Uani 1 d . .
C2G C 1.3359(3) 0.1365(2) 0.1036(2) 0.0772(12) Uani 1 d . .
H2G H 1.3046(3) 0.1673(2) 0.0819(2) 0.093 Uiso 1 calc R .
C3G C 1.3862(4) 0.1020(3) 0.0647(2) 0.110(2) Uani 1 d . .
H3G H 1.3886(4) 0.1099(3) 0.0171(2) 0.132 Uiso 1 calc R .
C4G C 1.4321(3) 0.0567(2) 0.0950(3) 0.0889(15) Uani 1 d . .
H4G H 1.4659(3) 0.0340(2) 0.0683(3) 0.107 Uiso 1 calc R .
C5G C 1.4286(3) 0.0445(2) 0.1648(2) 0.0676(11) Uani 1 d . .
H5G H 1.4594(3) 0.0133(2) 0.1858(2) 0.081 Uiso 1 calc R .
C6G C 1.3785(2) 0.07898(15) 0.2040(2) 0.0546(9) Uani 1 d . .
H6G H 1.3763(2) 0.07055(15) 0.2515(2) 0.066 Uiso 1 calc R .
C1H C 1.3247(2) 0.18986(13) 0.3052(2) 0.0439(7) Uani 1 d . .
C2H C 1.4157(2) 0.1868(2) 0.3168(2) 0.0639(10) Uani 1 d . .
H2H H 1.4471(2) 0.1721(2) 0.2818(2) 0.077 Uiso 1 calc R .
C3H C 1.4606(3) 0.2056(2) 0.3803(2) 0.0812(13) Uani 1 d . .
H3H H 1.5217(3) 0.2026(2) 0.3880(2) 0.097 Uiso 1 calc R .
C4H C 1.4154(3) 0.2285(2) 0.4318(2) 0.0762(12) Uani 1 d . .
H4H H 1.4457(3) 0.2407(2) 0.4743(2) 0.091 Uiso 1 calc R .
C5H C 1.3254(3) 0.2333(2) 0.4203(2) 0.0673(11) Uani 1 d . .
H5H H 1.2949(3) 0.2498(2) 0.4546(2) 0.081 Uiso 1 calc R .
C6H C 1.2798(2) 0.21354(14) 0.3577(2) 0.0539(9) Uani 1 d . .
H6H H 1.2186(2) 0.21618(14) 0.3507(2) 0.065 Uiso 1 calc R .
C1I C 1.2405(2) 0.23267(13) 0.1747(2) 0.0446(8) Uani 1 d . .
C2I C 1.1578(2) 0.24855(15) 0.1460(2) 0.0580(9) Uani 1 d . .
H2I H 1.1096(2) 0.22584(15) 0.1536(2) 0.070 Uiso 1 calc R .
C3I C 1.1448(3) 0.2982(2) 0.1058(2) 0.0760(12) Uani 1 d . .
H3I H 1.0882(3) 0.3087(2) 0.0869(2) 0.091 Uiso 1 calc R .
C4I C 1.2149(4) 0.3317(2) 0.0941(2) 0.0817(14) Uani 1 d . .
H4I H 1.2061(4) 0.3646(2) 0.0666(2) 0.098 Uiso 1 calc R .
C5I C 1.2981(4) 0.3168(2) 0.1229(3) 0.097(2) Uani 1 d . .
H5I H 1.3458(4) 0.3398(2) 0.1151(3) 0.117 Uiso 1 calc R .
C6I C 1.3114(3) 0.2678(2) 0.1634(2) 0.0815(13) Uani 1 d . .
H6I H 1.3680(3) 0.2582(2) 0.1833(2) 0.098 Uiso 1 calc R .
C1J C 1.2713(2) 0.00273(13) 0.3278(2) 0.0428(8) Uani 1 d . .
C2J C 1.3047(2) 0.0389(2) 0.3825(2) 0.0582(9) Uani 1 d . .
H2J H 1.2707(2) 0.0695(2) 0.3953(2) 0.070 Uiso 1 calc R .
C3J C 1.3881(3) 0.0302(2) 0.4186(2) 0.0720(12) Uani 1 d . .
H3J H 1.4093(3) 0.0545(2) 0.4554(2) 0.086 Uiso 1 calc R .
C4J C 1.4390(3) -0.0146(2) 0.3995(2) 0.0726(12) Uani 1 d . .
H4J H 1.4948(3) -0.0206(2) 0.4236(2) 0.087 Uiso 1 calc R .
C5J C 1.4080(3) -0.0503(2) 0.3453(3) 0.0748(12) Uani 1 d . .
H5J H 1.4430(3) -0.0802(2) 0.3322(3) 0.090 Uiso 1 calc R .
C6J C 1.3242(2) -0.04201(15) 0.3096(2) 0.0607(10) Uani 1 d . .
H6J H 1.3033(2) -0.06678(15) 0.2732(2) 0.073 Uiso 1 calc R .
C1K C 1.0834(2) -0.01018(13) 0.3342(2) 0.0447(8) Uani 1 d . .
C2K C 0.9951(2) -0.0035(2) 0.3089(2) 0.0722(12) Uani 1 d . .
H2K H 0.9799(2) 0.0167(2) 0.2672(2) 0.087 Uiso 1 calc R .
C3K C 0.9293(3) -0.0263(2) 0.3442(3) 0.098(2) Uani 1 d . .
H3K H 0.8705(3) -0.0218(2) 0.3259(3) 0.118 Uiso 1 calc R .
C4K C 0.9505(3) -0.0553(2) 0.4061(3) 0.103(2) Uani 1 d . .
H4K H 0.9064(3) -0.0709(2) 0.4300(3) 0.124 Uiso 1 calc R .
C5K C 1.0378(3) -0.0612(2) 0.4330(2) 0.093(2) Uani 1 d . .
H5K H 1.0525(3) -0.0807(2) 0.4754(2) 0.111 Uiso 1 calc R .
C6K C 1.1040(2) -0.0386(2) 0.3975(2) 0.0617(10) Uani 1 d . .
H6K H 1.1626(2) -0.0426(2) 0.4164(2) 0.074 Uiso 1 calc R .
C1L C 1.1547(2) -0.02988(14) 0.2047(2) 0.0471(8) Uani 1 d . .
C2L C 1.1295(3) -0.0869(2) 0.2103(2) 0.0682(11) Uani 1 d . .
H2L H 1.1138(3) -0.1005(2) 0.2530(2) 0.082 Uiso 1 calc R .
C3L C 1.1277(3) -0.1237(2) 0.1528(3) 0.0856(14) Uani 1 d . .
H3L H 1.1116(3) -0.1619(2) 0.1573(3) 0.103 Uiso 1 calc R .
C4L C 1.1495(3) -0.1039(2) 0.0897(3) 0.088(2) Uani 1 d . .
H4L H 1.1481(3) -0.1287(2) 0.0513(3) 0.106 Uiso 1 calc R .
C5L C 1.1735(3) -0.0475(2) 0.0824(2) 0.0775(13) Uani 1 d . .
H5L H 1.1880(3) -0.0342(2) 0.0392(2) 0.093 Uiso 1 calc R .
C6L C 1.1760(2) -0.0104(2) 0.1400(2) 0.0601(10) Uani 1 d . .
H6L H 1.1920(2) 0.0278(2) 0.1349(2) 0.072 Uiso 1 calc R .

loop_
_atom_type_symbol
_atom_type_description
_atom_type_scat_dispersion_real
_atom_type_scat_dispersion_imag
_atom_type_scat_source
C C 0.0033 0.0016 'International Tables Vol C Tables 4.2.6.8 and 6.1.1.4'
H H 0.0000 0.0000 'International Tables Vol C Tables 4.2.6.8 and 6.1.1.4'
O O 0.0106 0.0060 'International Tables Vol C Tables 4.2.6.8 and 6.1.1.4'
P P 0.1023 0.0942 'International Tables Vol C Tables 4.2.6.8 and 6.1.1.4'
S S 0.1246 0.1234 'International Tables Vol C Tables 4.2.6.8 and 6.1.1.4'
Cu Cu 0.3201 1.2651 'International Tables Vol C Tables 4.2.6.8 and 6.1.1.4'

loop_
_geom_angle_atom_site_label_1
_geom_angle_atom_site_label_2
_geom_angle_atom_site_label_3
_geom_angle
_geom_angle_site_symmetry_1
_geom_angle_site_symmetry_3
_geom_angle_publ_flag
P2 Cu1 P1 109.41(3) . . ?
P2 Cu1 S2 107.87(3) . . ?
P1 Cu1 S2 119.22(3) . . ?
P2 Cu1 S1 115.59(4) . . ?
P1 Cu1 S1 100.17(3) . . ?
S2 Cu1 S1 104.73(3) . . ?
O1 Cu2 P3 105.23(8) . . ?
O1 Cu2 P4 101.78(7) . . ?
P3 Cu2 P4 116.26(3) . . ?
O1 Cu2 S2 88.61(7) . . ?
P3 Cu2 S2 120.72(3) . . ?
P4 Cu2 S2 116.48(3) . . ?
C1A P1 C1B 100.95(15) . . ?
C1A P1 C1C 104.4(2) . . ?
C1B P1 C1C 102.8(2) . . ?
C1A P1 Cu1 119.18(11) . . ?
C1B P1 Cu1 116.68(11) . . ?
C1C P1 Cu1 110.86(11) . . ?
C1D' P2 C1F 107.3(2) . . ?
C1D' P2 C1E 96.4(2) . . ?
C1F P2 C1E 100.41(15) . . ?
C1F P2 C1D 98.1(2) . . ?
C1E P2 C1D 107.8(2) . . ?
C1D' P2 Cu1 116.6(2) . . ?
C1F P2 Cu1 115.20(11) . . ?
C1E P2 Cu1 118.19(12) . . ?
C1D P2 Cu1 114.5(2) . . ?
C1I P3 C1H 101.82(14) . . ?
C1I P3 C1G 102.54(15) . . ?
C1H P3 C1G 105.59(15) . . ?
C1I P3 Cu2 119.40(11) . . ?
C1H P3 Cu2 112.65(11) . . ?
C1G P3 Cu2 113.28(10) . . ?
C1K P4 C1J 104.63(14) . . ?
C1K P4 C1L 102.3(2) . . ?
C1J P4 C1L 103.20(15) . . ?
C1K P4 Cu2 114.04(10) . . ?
C1J P4 Cu2 116.89(10) . . ?
C1L P4 Cu2 114.14(11) . . ?
C1 S1 Cu1 111.66(12) . . ?
C3 S2 Cu2 117.96(13) . . ?
C3 S2 Cu1 119.68(13) . . ?
Cu2 S2 Cu1 122.23(4) . . ?
C1 O1 Cu2 143.2(2) . . ?
O1 C1 C2 115.9(3) . . ?
O1 C1 S1 127.2(3) . . ?
C2 C1 S1 116.9(3) . . ?
O2 C3 C4 120.1(3) . . ?
O2 C3 S2 123.3(3) . . ?
C4 C3 S2 116.6(3) . . ?
C2A C1A C6A 117.8(3) . . ?
C2A C1A P1 117.5(3) . . ?
C6A C1A P1 124.6(3) . . ?
C1A C2A C3A 120.8(4) . . ?
C4A C3A C2A 120.4(4) . . ?
C5A C4A C3A 119.2(4) . . ?
C4A C5A C6A 121.0(4) . . ?
C5A C6A C1A 120.8(4) . . ?
C6B C1B C2B 118.4(3) . . ?
C6B C1B P1 118.5(3) . . ?
C2B C1B P1 123.0(3) . . ?
C3B C2B C1B 120.3(4) . . ?
C4B C3B C2B 121.1(4) . . ?
C3B C4B C5B 119.5(4) . . ?
C4B C5B C6B 120.2(4) . . ?
C1B C6B C5B 120.5(4) . . ?
C2C C1C C6C 118.2(3) . . ?
C2C C1C P1 120.9(3) . . ?
C6C C1C P1 120.4(3) . . ?
C1C C2C C3C 120.5(4) . . ?
C4C C3C C2C 120.5(4) . . ?
C5C C4C C3C 119.4(4) . . ?
C4C C5C C6C 120.7(5) . . ?
C5C C6C C1C 120.7(4) . . ?
C2D C1D C6D 120.0 . . ?
C2D C1D P2 117.9(3) . . ?
C6D C1D P2 122.0(3) . . ?
C3D C2D C1D 120.0 . . ?
C2D C3D C4D 120.0 . . ?
C5D C4D C3D 120.0 . . ?
C6D C5D C4D 120.0 . . ?
C5D C6D C1D 120.0 . . ?
C2D' C1D' C6D' 120.0 . . ?
C2D' C1D' P2 115.2(3) . . ?
C6D' C1D' P2 124.7(3) . . ?
C3D' C2D' C1D' 120.0 . . ?
C2D' C3D' C4D' 120.0 . . ?
C5D' C4D' C3D' 120.0 . . ?
C4D' C5D' C6D' 120.0 . . ?
C5D' C6D' C1D' 120.0 . . ?
C6E C1E C2E 117.7(3) . . ?
C6E C1E P2 120.2(3) . . ?
C2E C1E P2 122.0(3) . . ?
C3E C2E C1E 120.9(4) . . ?
C4E C3E C2E 120.5(4) . . ?
C3E C4E C5E 119.7(4) . . ?
C4E C5E C6E 120.4(4) . . ?
C1E C6E C5E 120.7(4) . . ?
C6F C1F C2F 118.2(3) . . ?
C6F C1F P2 124.3(3) . . ?
C2F C1F P2 117.4(3) . . ?
C1F C2F C3F 120.7(4) . . ?
C4F C3F C2F 119.6(4) . . ?
C5F C4F C3F 120.3(4) . . ?
C4F C5F C6F 120.6(4) . . ?
C1F C6F C5F 120.6(4) . . ?
C6G C1G C2G 117.7(3) . . ?
C6G C1G P3 120.7(3) . . ?
C2G C1G P3 121.3(3) . . ?
C1G C2G C3G 120.3(4) . . ?
C4G C3G C2G 121.1(4) . . ?
C3G C4G C5G 119.8(4) . . ?
C4G C5G C6G 119.4(4) . . ?
C1G C6G C5G 121.8(4) . . ?
C2H C1H C6H 118.4(3) . . ?
C2H C1H P3 125.2(3) . . ?
C6H C1H P3 116.4(3) . . ?
C1H C2H C3H 120.5(4) . . ?
C4H C3H C2H 120.4(4) . . ?
C5H C4H C3H 119.8(4) . . ?
C4H C5H C6H 120.2(4) . . ?
C5H C6H C1H 120.6(4) . . ?
C2I C1I C6I 118.5(3) . . ?
C2I C1I P3 120.2(3) . . ?
C6I C1I P3 121.2(3) . . ?
C1I C2I C3I 120.7(4) . . ?
C4I C3I C2I 120.2(4) . . ?
C3I C4I C5I 120.0(4) . . ?
C4I C5I C6I 120.2(4) . . ?
C5I C6I C1I 120.4(4) . . ?
C6J C1J C2J 117.9(3) . . ?
C6J C1J P4 123.7(3) . . ?
C2J C1J P4 118.3(3) . . ?
C3J C2J C1J 121.1(4) . . ?
C4J C3J C2J 119.7(4) . . ?
C5J C4J C3J 120.2(4) . . ?
C4J C5J C6J 120.2(4) . . ?
C1J C6J C5J 120.8(4) . . ?
C6K C1K C2K 118.1(3) . . ?
C6K C1K P4 125.6(3) . . ?
C2K C1K P4 116.3(3) . . ?
C3K C2K C1K 121.5(4) . . ?
C4K C3K C2K 119.9(4) . . ?
C3K C4K C5K 119.5(4) . . ?
C4K C5K C6K 120.7(4) . . ?
C1K C6K C5K 120.4(4) . . ?
C6L C1L C2L 118.5(3) . . ?
C6L C1L P4 118.9(3) . . ?
C2L C1L P4 122.6(3) . . ?
C1L C2L C3L 120.6(4) . . ?
C4L C3L C2L 120.1(4) . . ?
C3L C4L C5L 120.5(4) . . ?
C4L C5L C6L 119.8(4) . . ?
C1L C6L C5L 120.5(4) . . ?

loop_
_geom_bond_atom_site_label_1
_geom_bond_atom_site_label_2
_geom_bond_distance
_geom_bond_site_symmetry_2
_geom_bond_publ_flag
Cu1 P2 2.3219(9) . ?
Cu1 P1 2.3240(9) . ?
Cu1 S2 2.3400(9) . ?
Cu1 S1 2.3646(10) . ?
Cu2 O1 2.173(2) . ?
Cu2 P3 2.2814(9) . ?
Cu2 P4 2.2879(9) . ?
Cu2 S2 2.3128(9) . ?
P1 C1A 1.838(3) . ?
P1 C1B 1.836(3) . ?
P1 C1C 1.839(3) . ?
P2 C1D' 1.796(4) . ?
P2 C1F 1.834(3) . ?
P2 C1E 1.836(4) . ?
P2 C1D 1.914(4) . ?
P3 C1I 1.831(3) . ?
P3 C1H 1.831(3) . ?
P3 C1G 1.834(3) . ?
P4 C1K 1.828(3) . ?
P4 C1J 1.839(3) . ?
P4 C1L 1.830(3) . ?
S1 C1 1.728(4) . ?
S2 C3 1.741(3) . ?
O1 C1 1.221(4) . ?
C1 C2 1.513(5) . ?
O2 C3 1.213(4) . ?
C3 C4 1.509(5) . ?
C1A C2A 1.376(5) . ?
C1A C6A 1.390(5) . ?
C2A C3A 1.397(5) . ?
C3A C4A 1.369(6) . ?
C4A C5A 1.360(6) . ?
C5A C6A 1.380(5) . ?
C1B C6B 1.384(5) . ?
C1B C2B 1.386(5) . ?
C2B C3B 1.383(6) . ?
C3B C4B 1.359(6) . ?
C4B C5B 1.375(6) . ?
C5B C6B 1.394(5) . ?
C1C C2C 1.384(5) . ?
C1C C6C 1.393(5) . ?
C2C C3C 1.398(5) . ?
C3C C4C 1.372(6) . ?
C4C C5C 1.366(6) . ?
C5C C6C 1.389(6) . ?
C1D C2D 1.39 . ?
C1D C6D 1.39 . ?
C2D C3D 1.39 . ?
C3D C4D 1.39 . ?
C4D C5D 1.39 . ?
C5D C6D 1.39 . ?
C1D' C2D' 1.39 . ?
C1D' C6D' 1.39 . ?
C2D' C3D' 1.39 . ?
C3D' C4D' 1.39 . ?
C4D' C5D' 1.39 . ?
C5D' C6D' 1.39 . ?
C1E C6E 1.374(5) . ?
C1E C2E 1.400(5) . ?
C2E C3E 1.378(5) . ?
C3E C4E 1.357(6) . ?
C4E C5E 1.371(6) . ?
C5E C6E 1.390(5) . ?
C1F C6F 1.383(5) . ?
C1F C2F 1.384(5) . ?
C2F C3F 1.396(5) . ?
C3F C4F 1.370(6) . ?
C4F C5F 1.356(6) . ?
C5F C6F 1.386(5) . ?
C1G C6G 1.382(5) . ?
C1G C2G 1.383(5) . ?
C2G C3G 1.386(6) . ?
C3G C4G 1.358(6) . ?
C4G C5G 1.368(6) . ?
C5G C6G 1.386(5) . ?
C1H C2H 1.384(5) . ?
C1H C6H 1.391(4) . ?
C2H C3H 1.391(5) . ?
C3H C4H 1.371(6) . ?
C4H C5H 1.371(6) . ?
C5H C6H 1.388(5) . ?
C1I C2I 1.368(5) . ?
C1I C6I 1.394(5) . ?
C2I C3I 1.389(5) . ?
C3I C4I 1.363(6) . ?
C4I C5I 1.369(6) . ?
C5I C6I 1.379(6) . ?
C1J C6J 1.387(5) . ?
C1J C2J 1.392(4) . ?
C2J C3J 1.389(5) . ?
C3J C4J 1.375(6) . ?
C4J C5J 1.367(6) . ?
C5J C6J 1.391(5) . ?
C1K C6K 1.379(4) . ?
C1K C2K 1.387(5) . ?
C2K C3K 1.379(5) . ?
C3K C4K 1.365(6) . ?
C4K C5K 1.379(6) . ?
C5K C6K 1.384(5) . ?
C1L C6L 1.388(5) . ?
C1L C2L 1.390(5) . ?
C2L C3L 1.390(5) . ?
C3L C4L 1.365(6) . ?
C4L C5L 1.375(6) . ?
C5L C6L 1.394(5) . ?
